data_1563191
loop_
_publ_author_name
'Li, Xing'
'Bing, Yue'
'Zha, Mei-Qin'
'Wang, Dong-Jie'
'Han, Lei'
'Cao, Rong'

_publ_section_title
;
 Di-, tri-, tetranuclear clusters and polymeric cadmium compounds:
 Syntheses, structures and fluorescent properties with various linking
 fashions and high stability of orotates under the condition of strong
 bases
;
_journal_issue 8
_journal_name_full 'Journal of Solid State Chemistry'
_journal_page_first 1963
_journal_page_last 1971
_journal_paper_doi 10.1016/j.jssc.2011.05.031
_journal_volume 184
_journal_year 2011
_chemical_formula_moiety 'C20 H32 Cd4 N8 O28'
_chemical_formula_sum 'C20 H32 Cd4 N8 O28'
_chemical_formula_weight 1282.18
_space_group_IT_number 14
_space_group_name_Hall '-P 2yn'
_space_group_name_H-M_alt 'P 1 21/n 1'
_symmetry_cell_setting monoclinic
_symmetry_space_group_name_Hall '-P 2yn'
_symmetry_space_group_name_H-M 'P 1 21/n 1'
_atom_sites_solution_hydrogens geom
_atom_sites_solution_primary direct
_atom_sites_solution_secondary difmap
_audit_creation_method SHELXL-97
_cell_angle_alpha 90.00
_cell_angle_beta 94.215(3)
_cell_angle_gamma 90.00
_cell_formula_units_Z 2
_cell_length_a 7.0318(2)
_cell_length_b 11.1243(2)
_cell_length_c 22.1885(6)
_cell_measurement_reflns_used 10399
_cell_measurement_temperature 293(2)
_cell_measurement_theta_max 25.00
_cell_measurement_theta_min 3.68
_cell_volume 1730.98(8)
_computing_cell_refinement 'SAINT (Bruker, 1999)'
_computing_data_collection 'SMART (Bruker, 1997)'
_computing_data_reduction SAINT
_computing_molecular_graphics 'SHELXTL-PLUS (Sheldrick, 1990)'
_computing_publication_material SHELXL-97
_computing_structure_refinement 'SHELXL-97 (Sheldrick, 1997)'
_computing_structure_solution 'SHELXS-97 (Sheldrick, 1990)'
_diffrn_ambient_temperature 293(2)
_diffrn_measured_fraction_theta_full 0.996
_diffrn_measured_fraction_theta_max 0.996
_diffrn_measurement_device_type 'CCD area detector'
_diffrn_measurement_method 'phi and omega scans'
_diffrn_radiation_monochromator graphite
_diffrn_radiation_source 'fine-focus sealed tube'
_diffrn_radiation_type MoK\a
_diffrn_radiation_wavelength 0.71073
_diffrn_reflns_av_R_equivalents 0.0194
_diffrn_reflns_av_sigmaI/netI 0.0175
_diffrn_reflns_limit_h_max 8
_diffrn_reflns_limit_h_min -7
_diffrn_reflns_limit_k_max 13
_diffrn_reflns_limit_k_min -12
_diffrn_reflns_limit_l_max 26
_diffrn_reflns_limit_l_min -25
_diffrn_reflns_number 10399
_diffrn_reflns_theta_full 25.00
_diffrn_reflns_theta_max 25.00
_diffrn_reflns_theta_min 3.68
_exptl_absorpt_coefficient_mu 2.546
_exptl_absorpt_correction_T_max 0.665
_exptl_absorpt_correction_T_min 0.532
_exptl_absorpt_correction_type multi-scan
_exptl_absorpt_process_details 'SADABS (Sheldrick, 1996)'
_exptl_crystal_colour colourless
_exptl_crystal_density_diffrn 2.460
_exptl_crystal_density_method 'not measured'
_exptl_crystal_description columnar
_exptl_crystal_F_000 1248
_exptl_crystal_size_max 0.30
_exptl_crystal_size_mid 0.21
_exptl_crystal_size_min 0.16
_refine_diff_density_max 0.483
_refine_diff_density_min -1.252
_refine_diff_density_rms 0.108
_refine_ls_extinction_method none
_refine_ls_goodness_of_fit_ref 1.116
_refine_ls_hydrogen_treatment mixed
_refine_ls_matrix_type full
_refine_ls_number_parameters 299
_refine_ls_number_reflns 3043
_refine_ls_number_restraints 14
_refine_ls_restrained_S_all 1.153
_refine_ls_R_factor_all 0.0272
_refine_ls_R_factor_gt 0.0247
_refine_ls_shift/su_max 0.001
_refine_ls_shift/su_mean 0.000
_refine_ls_structure_factor_coef Fsqd
_refine_ls_weighting_details 'calc w=1/[\s^2^(Fo^2^)+(0.0295P)^2^+3.7724P] where P=(Fo^2^+2Fc^2^)/3'
_refine_ls_weighting_scheme calc
_refine_ls_wR_factor_gt 0.0600
_refine_ls_wR_factor_ref 0.0609
_reflns_number_gt 2795
_reflns_number_total 3043
_reflns_threshold_expression >2sigma(I)
_cod_data_source_file JSSC-2011-184-1963.cif
_cod_data_source_block 3
_cod_depositor_comments
;
The following automatic conversions were performed:

data item '_exptl_absorpt_correction_type' value 'Multi-scan' was
changed to 'multi-scan' in accordance with the built-in table derived
from the CIF Core dictionary named 'cif_core.dic' version 2.4.5 last
updated on 2014-11-21.

Automatic conversion script
Id: cif_fix_values 8369 2020-08-20 11:38:08Z andrius 
;
_cod_original_sg_symbol_Hall '-P 2yn '
_cod_original_sg_symbol_H-M ' P21/n'
_cod_database_code 1563191

loop_
_symmetry_equiv_pos_as_xyz
'x, y, z'
'-x+1/2, y+1/2, -z+1/2'
'-x, -y, -z'
'x-1/2, -y-1/2, z-1/2'

loop_
_atom_site_label
_atom_site_type_symbol
_atom_site_fract_x
_atom_site_fract_y
_atom_site_fract_z
_atom_site_U_iso_or_equiv
_atom_site_adp_type
_atom_site_occupancy
_atom_site_symmetry_multiplicity
_atom_site_calc_flag
_atom_site_refinement_flags
_atom_site_disorder_assembly
_atom_site_disorder_group
Cd1 Cd 0.47963(4) 0.98657(2) 0.079149(12) 0.01851(9) Uani 1 1 d . . .
Cd2 Cd 0.40215(4) 1.04743(2) 0.278841(12) 0.01942(9) Uani 1 1 d . . .
O1 O 0.4548(4) 1.0777(2) 0.17563(12) 0.0231(6) Uani 1 1 d . . .
C10 C 0.3679(5) 0.9451(3) 0.41588(15) 0.0158(7) Uani 1 1 d . . .
O8 O 0.3013(4) 1.0454(2) 0.42865(12) 0.0252(6) Uani 1 1 d . . .
O7 O 0.4952(4) 0.6814(2) 0.50060(12) 0.0227(6) Uani 1 1 d . . .
O3 O 0.5272(4) 1.2009(2) -0.03209(11) 0.0221(6) Uani 1 1 d . . .
N2 N 0.6082(4) 1.3647(3) 0.02299(13) 0.0160(6) Uani 1 1 d D . .
O2 O 0.4240(4) 1.2473(2) 0.22447(11) 0.0251(6) Uani 1 1 d . . .
O10 O 0.7385(4) 0.9967(2) 0.01253(12) 0.0213(6) Uani 1 1 d D . .
N3 N 0.4155(4) 0.9157(3) 0.36055(13) 0.0151(6) Uani 1 1 d . . .
O6 O 0.6107(4) 0.6774(2) 0.27813(12) 0.0255(6) Uani 1 1 d . . .
O9 O 0.7028(5) 0.8885(3) 0.14279(13) 0.0355(7) Uani 1 1 d D . .
N1 N 0.5001(4) 1.1915(3) 0.07021(13) 0.0156(6) Uani 1 1 d . . .
O4 O 0.7012(4) 1.5350(2) 0.07308(11) 0.0202(6) Uani 1 1 d . . .
N4 N 0.3947(4) 0.8610(3) 0.46206(14) 0.0170(6) Uani 1 1 d D . .
C7 C 0.4872(5) 0.8046(3) 0.35178(16) 0.0142(7) Uani 1 1 d . . .
C4 C 0.6299(5) 1.4325(3) 0.07482(16) 0.0139(7) Uani 1 1 d . . .
C8 C 0.5117(5) 0.7193(3) 0.39568(17) 0.0176(8) Uani 1 1 d . . .
C9 C 0.4680(5) 0.7487(3) 0.45540(16) 0.0165(7) Uani 1 1 d . . .
C2 C 0.5092(5) 1.2582(3) 0.12245(15) 0.0132(7) Uani 1 1 d . . .
O13 O 0.1138(4) 0.9712(3) 0.22754(13) 0.0269(6) Uani 1 1 d D . .
C3 C 0.5647(5) 1.3744(3) 0.12645(17) 0.0155(7) Uani 1 1 d . . .
C5 C 0.5423(5) 1.2482(3) 0.01911(16) 0.0144(7) Uani 1 1 d . . .
O14 O 0.6792(4) 1.1382(3) 0.32142(13) 0.0316(7) Uani 1 1 d D . .
O5 O 0.5420(5) 0.8658(3) 0.25193(12) 0.0327(7) Uani 1 1 d . . .
O12 O 0.1824(5) 1.1572(3) 0.32833(14) 0.0408(8) Uani 1 1 d D . .
O11 O 0.2061(5) 0.9020(4) 0.11392(15) 0.0455(9) Uani 1 1 d D . .
C6 C 0.5504(5) 0.7795(3) 0.28847(16) 0.0179(8) Uani 1 1 d . . .
C1 C 0.4588(5) 1.1907(3) 0.17809(16) 0.0158(7) Uani 1 1 d . . .
H3A H 0.572(5) 1.415(4) 0.1591(19) 0.015(10) Uiso 1 1 d . . .
H10A H 0.821(5) 1.057(3) 0.0153(18) 0.016(7) Uiso 1 1 d D . .
H8A H 0.558(6) 0.641(5) 0.3902(19) 0.027(11) Uiso 1 1 d . . .
H11B H 0.123(6) 0.863(4) 0.090(2) 0.046(15) Uiso 1 1 d D . .
H11A H 0.1728(16) 0.9314(8) 0.1467(4) 0.07(2) Uiso 1 1 d D . .
H4A H 0.3283 0.8841 0.4916 0.09(3) Uiso 1 1 d RD . .
H13B H -0.0007 1.0278 0.2204 0.068(19) Uiso 1 1 d RD . .
H13A H 0.0648 0.9114 0.2380 0.052(18) Uiso 1 1 d RD . .
H9A H 0.6629 0.9048 0.1793 0.054(17) Uiso 1 1 d RD . .
H12B H 0.2394 1.2336 0.3318 0.095(19) Uiso 1 1 d RD . .
H12A H 0.1877 1.1401 0.3630 0.095(19) Uiso 1 1 d RD . .
H9B H 0.7215 0.8090 0.1345 0.10(3) Uiso 1 1 d RD . .
H14B H 0.7493 1.1742 0.2930 0.095(18) Uiso 1 1 d RD . .
H14A H 0.7064 1.0721 0.3515 0.095(18) Uiso 1 1 d RD . .
H10B H 0.8314 0.9427 0.0100 0.016(7) Uiso 1 1 d RD . .
H2A H 0.6463 1.4032 -0.0084 0.024(11) Uiso 1 1 d RD . .

loop_
_atom_site_aniso_label
_atom_site_aniso_U_11
_atom_site_aniso_U_22
_atom_site_aniso_U_33
_atom_site_aniso_U_23
_atom_site_aniso_U_13
_atom_site_aniso_U_12
Cd1 0.02624(16) 0.01460(15) 0.01507(15) -0.00108(10) 0.00416(11) -0.00268(11)
Cd2 0.02908(17) 0.01759(16) 0.01212(15) 0.00372(10) 0.00527(11) 0.00362(11)
O1 0.0355(16) 0.0156(14) 0.0188(14) 0.0037(11) 0.0061(11) -0.0033(12)
C10 0.0202(18) 0.0198(19) 0.0079(17) -0.0015(14) 0.0039(14) 0.0010(15)
O8 0.0404(17) 0.0181(14) 0.0180(14) -0.0003(11) 0.0085(12) 0.0090(12)
O7 0.0295(14) 0.0193(14) 0.0191(14) 0.0093(11) 0.0005(11) 0.0002(11)
O3 0.0385(16) 0.0145(13) 0.0137(13) -0.0044(10) 0.0046(11) -0.0033(11)
N2 0.0238(16) 0.0149(16) 0.0096(15) 0.0020(12) 0.0040(12) -0.0010(12)
O2 0.0384(16) 0.0242(15) 0.0138(14) 0.0025(11) 0.0090(12) 0.0038(12)
O10 0.0218(14) 0.0164(14) 0.0263(15) -0.0011(11) 0.0051(11) 0.0000(11)
N3 0.0194(15) 0.0136(15) 0.0126(15) 0.0009(12) 0.0022(12) 0.0010(12)
O6 0.0330(16) 0.0195(15) 0.0249(15) -0.0055(12) 0.0087(12) 0.0028(12)
O9 0.0481(19) 0.0333(18) 0.0258(17) 0.0048(13) 0.0080(14) 0.0155(15)
N1 0.0205(16) 0.0133(15) 0.0132(15) -0.0001(12) 0.0034(12) 0.0003(12)
O4 0.0310(15) 0.0135(13) 0.0162(13) -0.0004(10) 0.0018(11) -0.0052(11)
N4 0.0215(16) 0.0168(16) 0.0132(15) 0.0004(12) 0.0043(12) 0.0006(12)
C7 0.0115(17) 0.0154(18) 0.0158(18) -0.0017(14) 0.0006(13) -0.0024(13)
C4 0.0131(16) 0.0144(18) 0.0141(18) 0.0004(14) 0.0002(13) 0.0024(14)
C8 0.0184(18) 0.0127(18) 0.022(2) -0.0016(15) 0.0021(15) 0.0001(14)
C9 0.0154(17) 0.0177(19) 0.0161(19) 0.0032(15) 0.0003(14) -0.0043(14)
C2 0.0125(16) 0.0153(17) 0.0120(17) 0.0015(14) 0.0027(13) 0.0031(13)
O13 0.0296(16) 0.0238(15) 0.0282(16) 0.0019(12) 0.0087(12) -0.0027(12)
C3 0.0218(19) 0.0152(18) 0.0099(18) -0.0025(15) 0.0030(14) 0.0019(15)
C5 0.0158(17) 0.0141(18) 0.0137(18) -0.0007(14) 0.0039(13) 0.0021(14)
O14 0.0341(16) 0.0354(17) 0.0252(16) 0.0140(13) 0.0020(12) -0.0044(13)
O5 0.056(2) 0.0258(16) 0.0176(15) 0.0052(12) 0.0134(13) 0.0151(14)
O12 0.060(2) 0.0418(19) 0.0215(16) 0.0056(14) 0.0096(14) 0.0234(17)
O11 0.043(2) 0.063(2) 0.0326(19) -0.0203(17) 0.0162(16) -0.0235(18)
C6 0.0198(18) 0.0187(19) 0.0152(18) -0.0024(15) 0.0011(14) 0.0015(15)
C1 0.0135(17) 0.0196(19) 0.0145(18) 0.0033(15) 0.0022(14) 0.0002(14)

loop_
_atom_type_symbol
_atom_type_description
_atom_type_scat_dispersion_real
_atom_type_scat_dispersion_imag
_atom_type_scat_source
C C 0.0033 0.0016 'International Tables Vol C Tables 4.2.6.8 and 6.1.1.4'
H H 0.0000 0.0000 'International Tables Vol C Tables 4.2.6.8 and 6.1.1.4'
N N 0.0061 0.0033 'International Tables Vol C Tables 4.2.6.8 and 6.1.1.4'
O O 0.0106 0.0060 'International Tables Vol C Tables 4.2.6.8 and 6.1.1.4'
Cd Cd -0.8075 1.2024 'International Tables Vol C Tables 4.2.6.8 and 6.1.1.4'

loop_
_geom_angle_atom_site_label_1
_geom_angle_atom_site_label_2
_geom_angle_atom_site_label_3
_geom_angle
_geom_angle_site_symmetry_1
_geom_angle_site_symmetry_3
N1 Cd1 O9 118.59(11) . .
N1 Cd1 O11 119.33(12) . .
O9 Cd1 O11 98.51(13) . .
N1 Cd1 O3 148.18(10) . 3_675
O9 Cd1 O3 80.92(11) . 3_675
O11 Cd1 O3 78.25(11) . 3_675
N1 Cd1 O1 70.41(9) . .
O9 Cd1 O1 75.10(10) . .
O11 Cd1 O1 75.95(10) . .
O3 Cd1 O1 141.38(9) 3_675 .
N1 Cd1 O10 81.18(10) . .
O9 Cd1 O10 83.56(10) . .
O11 Cd1 O10 153.66(10) . .
O3 Cd1 O10 76.16(9) 3_675 .
O1 Cd1 O10 129.29(9) . .
N1 Cd1 O10 83.85(10) . 3_675
O9 Cd1 O10 153.60(10) . 3_675
O11 Cd1 O10 79.87(11) . 3_675
O3 Cd1 O10 72.93(9) 3_675 3_675
O1 Cd1 O10 128.80(9) . 3_675
O10 Cd1 O10 86.74(9) . 3_675
O12 Cd2 N3 87.29(11) . .
O12 Cd2 O14 98.42(12) . .
N3 Cd2 O14 88.42(10) . .
O12 Cd2 O5 152.25(12) . .
N3 Cd2 O5 70.24(10) . .
O14 Cd2 O5 97.07(11) . .
O12 Cd2 O1 122.80(10) . .
N3 Cd2 O1 147.30(10) . .
O14 Cd2 O1 98.32(10) . .
O5 Cd2 O1 77.17(9) . .
O12 Cd2 O13 80.88(12) . .
N3 Cd2 O13 97.51(10) . .
O14 Cd2 O13 173.97(10) . .
O5 Cd2 O13 86.00(11) . .
O1 Cd2 O13 77.24(9) . .
O12 Cd2 O2 80.15(10) . .
N3 Cd2 O2 157.05(10) . .
O14 Cd2 O2 74.66(10) . .
O5 Cd2 O2 126.34(9) . .
O1 Cd2 O2 52.96(9) . .
O13 Cd2 O2 99.34(10) . .
C1 O1 Cd2 96.0(2) . .
C1 O1 Cd1 117.4(2) . .
Cd2 O1 Cd1 146.43(12) . .
O8 C10 N3 123.4(3) . .
O8 C10 N4 117.8(3) . .
N3 C10 N4 118.8(3) . .
C5 O3 Cd1 141.5(2) . 3_675
C4 N2 C5 125.8(3) . .
C4 N2 H2A 112.1 . .
C5 N2 H2A 122.1 . .
C1 O2 Cd2 88.4(2) . .
Cd1 O10 Cd1 93.26(9) . 3_675
Cd1 O10 H10A 120(3) . .
Cd1 O10 H10A 111(3) 3_675 .
Cd1 O10 H10B 126.3 . .
Cd1 O10 H10B 114.4 3_675 .
H10A O10 H10B 92.4 . .
C10 N3 C7 118.5(3) . .
C10 N3 Cd2 124.2(2) . .
C7 N3 Cd2 117.2(2) . .
Cd1 O9 H9A 102.4 . .
Cd1 O9 H9B 115.8 . .
H9A O9 H9B 115.9 . .
C5 N1 C2 117.2(3) . .
C5 N1 Cd1 123.8(2) . .
C2 N1 Cd1 117.6(2) . .
C9 N4 C10 124.7(3) . .
C9 N4 H4A 125.4 . .
C10 N4 H4A 107.8 . .
N3 C7 C8 124.2(3) . .
N3 C7 C6 115.8(3) . .
C8 C7 C6 120.0(3) . .
O4 C4 N2 119.7(3) . .
O4 C4 C3 126.5(3) . .
N2 C4 C3 113.7(3) . .
C7 C8 C9 118.8(3) . .
C7 C8 H8A 125(3) . .
C9 C8 H8A 116(3) . .
O7 C9 N4 119.8(3) . .
O7 C9 C8 125.3(3) . .
N4 C9 C8 114.9(3) . .
C3 C2 N1 124.6(3) . .
C3 C2 C1 120.4(3) . .
N1 C2 C1 115.0(3) . .
Cd2 O13 H13B 118.8 . .
Cd2 O13 H13A 121.8 . .
H13B O13 H13A 102.0 . .
C2 C3 C4 119.4(3) . .
C2 C3 H3A 124(3) . .
C4 C3 H3A 116(3) . .
O3 C5 N1 123.9(3) . .
O3 C5 N2 117.4(3) . .
N1 C5 N2 118.8(3) . .
Cd2 O14 H14B 112.6 . .
Cd2 O14 H14A 93.7 . .
H14B O14 H14A 133.7 . .
C6 O5 Cd2 119.7(2) . .
Cd2 O12 H12B 102.8 . .
Cd2 O12 H12A 110.5 . .
H12B O12 H12A 98.5 . .
Cd1 O11 H11B 122(4) . .
Cd1 O11 H11A 114.7(8) . .
H11B O11 H11A 120(4) . .
O6 C6 O5 125.6(3) . .
O6 C6 C7 117.6(3) . .
O5 C6 C7 116.8(3) . .
O2 C1 O1 122.4(3) . .
O2 C1 C2 119.8(3) . .
O1 C1 C2 117.9(3) . .

loop_
_geom_bond_atom_site_label_1
_geom_bond_atom_site_label_2
_geom_bond_distance
_geom_bond_site_symmetry_2
Cd1 N1 2.294(3) .
Cd1 O9 2.307(3) .
Cd1 O11 2.323(3) .
Cd1 O3 2.331(3) 3_675
Cd1 O1 2.386(3) .
Cd1 O10 2.431(3) .
Cd1 O10 2.463(3) 3_675
Cd2 O12 2.310(3) .
Cd2 N3 2.328(3) .
Cd2 O14 2.332(3) .
Cd2 O5 2.343(3) .
Cd2 O1 2.371(3) .
Cd2 O13 2.406(3) .
Cd2 O2 2.539(3) .
O1 C1 1.259(5) .
C10 O8 1.250(4) .
C10 N3 1.337(5) .
C10 N4 1.390(5) .
O7 C9 1.255(4) .
O3 C5 1.250(4) .
O3 Cd1 2.331(3) 3_675
N2 C4 1.375(5) .
N2 C5 1.377(5) .
N2 H2A 0.8765 .
O2 C1 1.246(4) .
O10 Cd1 2.463(3) 3_675
O10 H10A 0.89(2) .
O10 H10B 0.8919 .
N3 C7 1.354(5) .
O6 C6 1.240(5) .
O9 H9A 0.8947 .
O9 H9B 0.9148 .
N1 C5 1.349(5) .
N1 C2 1.374(5) .
O4 C4 1.247(4) .
N4 C9 1.364(5) .
N4 H4A 0.8715 .
C7 C8 1.362(5) .
C7 C6 1.530(5) .
C4 C3 1.420(5) .
C8 C9 1.420(5) .
C8 H8A 0.94(5) .
C2 C3 1.351(5) .
C2 C1 1.509(5) .
O13 H13B 1.0255 .
O13 H13A 0.7918 .
C3 H3A 0.85(4) .
O14 H14B 0.9203 .
O14 H14A 1.0028 .
O5 C6 1.255(5) .
O12 H12B 0.9403 .
O12 H12A 0.7910 .
O11 H11B 0.88(2) .
O11 H11A 0.846(9) .
